data_7057108
loop_
_publ_author_name
'Jeannin, Olivier'
'Huynh, Huu-Tri'
'Riel, Asia Marie S.'
'Fourmigu\'e, Marc'

_publ_section_title
;
 Chalcogen bonding interactions in organic selenocyanates: from
 cooperativity to chelation
;
_journal_issue 13
_journal_name_full 'New Journal of Chemistry'
_journal_page_first 10502
_journal_paper_doi 10.1039/C8NJ00554K
_journal_volume 42
_journal_year 2018
_chemical_formula_moiety 'C14 H10 N4 Se4, 2(C3 H7 N O)'
_chemical_formula_sum 'C20 H24 N6 O2 Se4'
_chemical_formula_weight 696.29
_space_group_IT_number 2
_space_group_name_Hall '-P 1'
_space_group_name_H-M_alt 'P -1'
_symmetry_cell_setting triclinic
_symmetry_Int_Tables_number 2
_symmetry_space_group_name_Hall '-P 1'
_symmetry_space_group_name_H-M 'P -1'
_atom_sites_solution_hydrogens geom
_atom_sites_solution_primary 'direct - structure invariant direct methods'
_atom_sites_solution_secondary 'direct - structure invariant direct methods'
_audit_conform_dict_location ftp://ftp.iucr.org/pub/cif_core.dic
_audit_conform_dict_name cif_core.dic
_audit_conform_dict_version 2.4.3
_audit_creation_date 2018-01-18T14:29:44-00:00
_audit_creation_method 'WinGX routine CIF_UPDATE'
_audit_update_record
;
2018-01-31 deposited with the CCDC.
2018-03-05 downloaded from the CCDC.
;
_cell_angle_alpha 108.086(15)
_cell_angle_beta 116.283(14)
_cell_angle_gamma 102.687(15)
_cell_formula_units_Z 1
_cell_length_a 9.224(5)
_cell_length_b 9.382(5)
_cell_length_c 9.591(5)
_cell_measurement_reflns_used 4824
_cell_measurement_temperature 296(2)
_cell_measurement_theta_max 27.42
_cell_measurement_theta_min 2.68
_cell_measurement_wavelength 0.71073
_cell_volume 642.3(6)
_computing_cell_refinement 'Bruker APEX2 (Bruker, 2014)'
_computing_data_collection 'Bruker APEX2 (Bruker, 2014)'
_computing_data_reduction 'Bruker APEX2 (Bruker, 2014)'
_computing_molecular_graphics 'Ortep for Windows (Farrugia, 2012)'
_computing_publication_material 'WinGX publication routines (Farrugia, 2012)'
_computing_structure_refinement 'SHELXL-2014/7 (Sheldrick, 2014)'
_computing_structure_solution 'SIR-92 (Altomare et al., 1994)'
_diffrn_ambient_temperature 296(2)
_diffrn_detector 'CCD plate'
_diffrn_measured_fraction_theta_full 0.998
_diffrn_measured_fraction_theta_max 0.996
_diffrn_measurement_device_type 'APEXII, Bruker-AXS'
_diffrn_measurement_method 'CCD rotation images, thick slices'
_diffrn_orient_matrix_UB_11 -0.127599
_diffrn_orient_matrix_UB_12 -0.021674
_diffrn_orient_matrix_UB_13 -0.046229
_diffrn_orient_matrix_UB_21 -0.037968
_diffrn_orient_matrix_UB_22 -0.103695
_diffrn_orient_matrix_UB_23 -0.103763
_diffrn_orient_matrix_UB_31 -0.002946
_diffrn_orient_matrix_UB_32 -0.063468
_diffrn_orient_matrix_UB_33 0.066119
_diffrn_radiation_monochromator graphite
_diffrn_radiation_probe x-ray
_diffrn_radiation_source 'fine-focus sealed tube'
_diffrn_radiation_type MoK\a
_diffrn_radiation_wavelength 0.71073
_diffrn_reflns_av_R_equivalents 0.0519
_diffrn_reflns_av_unetI/netI 0.0431
_diffrn_reflns_Laue_measured_fraction_full 0.998
_diffrn_reflns_Laue_measured_fraction_max 0.996
_diffrn_reflns_limit_h_max 11
_diffrn_reflns_limit_h_min -11
_diffrn_reflns_limit_k_max 12
_diffrn_reflns_limit_k_min -9
_diffrn_reflns_limit_l_max 9
_diffrn_reflns_limit_l_min -12
_diffrn_reflns_number 14597
_diffrn_reflns_point_group_measured_fraction_full 0.998
_diffrn_reflns_point_group_measured_fraction_max 0.996
_diffrn_reflns_theta_full 25.242
_diffrn_reflns_theta_max 27.506
_diffrn_reflns_theta_min 2.515
_diffrn_standards_number 0
_exptl_absorpt_coefficient_mu 5.74
_exptl_absorpt_correction_T_max 0.532
_exptl_absorpt_correction_T_min 0.184
_exptl_absorpt_correction_type multi-scan
_exptl_absorpt_process_details
;
  [Sheldrick, G.M. (2014). SADABS Bruker AXS Inc., Madison, Wisconsin, USA]
;
_exptl_crystal_colour colorless
_exptl_crystal_density_diffrn 1.8
_exptl_crystal_density_method 'not measured'
_exptl_crystal_description prism
_exptl_crystal_F_000 338
_exptl_crystal_size_max 0.31
_exptl_crystal_size_mid 0.26
_exptl_crystal_size_min 0.11
_refine_diff_density_max 0.891
_refine_diff_density_min -0.94
_refine_diff_density_rms 0.108
_refine_ls_extinction_method none
_refine_ls_goodness_of_fit_ref 1.118
_refine_ls_hydrogen_treatment constr
_refine_ls_matrix_type full
_refine_ls_number_constraints 0
_refine_ls_number_parameters 147
_refine_ls_number_reflns 2942
_refine_ls_number_restraints 0
_refine_ls_restrained_S_all 1.118
_refine_ls_R_factor_all 0.0635
_refine_ls_R_factor_gt 0.04
_refine_ls_shift/su_max 0.001
_refine_ls_shift/su_mean 0
_refine_ls_structure_factor_coef Fsqd
_refine_ls_weighting_details 'w=1/[\s^2^(Fo^2^)+(0.0299P)^2^+0.8650P] where P=(Fo^2^+2Fc^2^)/3'
_refine_ls_weighting_scheme calc
_refine_ls_wR_factor_gt 0.0808
_refine_ls_wR_factor_ref 0.0905
_reflns_Friedel_coverage 0
_reflns_number_gt 2248
_reflns_number_total 2942
_reflns_threshold_expression 'I > 2\s(I)'
_cod_data_source_file c8nj00554k1.cif
_cod_data_source_block 2-DMF2
_cod_depositor_comments 'Adding full bibliography for 7057104--7057109.cif.'
_cod_database_code 7057108

loop_
_symmetry_equiv_pos_as_xyz
'x, y, z'
'-x, -y, -z'

loop_
_atom_site_label
_atom_site_type_symbol
_atom_site_fract_x
_atom_site_fract_y
_atom_site_fract_z
_atom_site_U_iso_or_equiv
_atom_site_adp_type
_atom_site_occupancy
_atom_site_site_symmetry_order
_atom_site_calc_flag
_atom_site_refinement_flags_posn
_atom_site_refinement_flags_adp
C1 C 0.4060(5) 0.0004(4) 0.8377(4) 0.0257(7) Uani 1 1 d . .
C2 C 0.5924(5) 0.0729(4) 0.9381(5) 0.0245(7) Uani 1 1 d . .
C3 C 0.6806(5) 0.0703(4) 1.0975(5) 0.0269(8) Uani 1 1 d . .
H3 H 0.8045 0.1186 1.1645 0.032 Uiso 1 1 calc R U
C4 C 0.2964(5) -0.0054(5) 0.6642(5) 0.0315(8) Uani 1 1 d . .
H4A H 0.1837 -0.1018 0.594 0.038 Uiso 1 1 calc R U
H4B H 0.3572 -0.0189 0.6037 0.038 Uiso 1 1 calc R U
C5 C 0.7000(5) 0.1479(5) 0.8791(5) 0.0330(9) Uani 1 1 d . .
H5A H 0.6379 0.0842 0.7526 0.04 Uiso 1 1 calc R U
H5B H 0.813 0.1397 0.9318 0.04 Uiso 1 1 calc R U
C6 C 0.1140(6) 0.1623(5) 0.7724(5) 0.0384(9) Uani 1 1 d . .
C7 C 0.9003(6) 0.4655(6) 1.1771(7) 0.0507(12) Uani 1 1 d . .
C8 C 0.4529(6) -0.2824(5) 0.5139(6) 0.0412(10) Uani 1 1 d . .
H8 H 0.3318 -0.3174 0.4686 0.049 Uiso 1 1 calc R U
C9 C 0.4712(8) -0.3758(6) 0.7264(7) 0.0577(13) Uani 1 1 d . .
H9A H 0.5285 -0.2994 0.848 0.087 Uiso 1 1 calc R U
H9B H 0.486 -0.4758 0.7171 0.087 Uiso 1 1 calc R U
H9C H 0.3465 -0.4003 0.6648 0.087 Uiso 1 1 calc R U
C10 C 0.7387(7) -0.2522(7) 0.7264(7) 0.0634(14) Uani 1 1 d . .
H10A H 0.764 -0.3478 0.7043 0.095 Uiso 1 1 calc R U
H10B H 0.8021 -0.1833 0.8508 0.095 Uiso 1 1 calc R U
H10C H 0.7756 -0.1915 0.675 0.095 Uiso 1 1 calc R U
N1 N 0.0331(6) 0.1479(6) 0.8307(6) 0.0645(12) Uani 1 1 d . .
N2 N 0.9947(7) 0.5246(7) 1.3253(7) 0.0848(16) Uani 1 1 d . .
N3 N 0.5505(5) -0.3032(4) 0.6499(4) 0.0403(8) Uani 1 1 d . .
O1 O 0.5093(4) -0.2206(4) 0.4430(4) 0.0547(8) Uani 1 1 d . .
Se1 Se 0.24801(5) 0.19258(5) 0.67846(5) 0.03601(13) Uani 1 1 d . .
Se2 Se 0.74703(6) 0.38161(5) 0.93915(6) 0.04390(15) Uani 1 1 d . .

loop_
_atom_site_aniso_label
_atom_site_aniso_U_11
_atom_site_aniso_U_22
_atom_site_aniso_U_33
_atom_site_aniso_U_23
_atom_site_aniso_U_13
_atom_site_aniso_U_12
C1 0.031(2) 0.0237(18) 0.0271(18) 0.0134(15) 0.0172(16) 0.0145(15)
C2 0.0263(18) 0.0242(17) 0.0319(19) 0.0157(15) 0.0197(16) 0.0131(15)
C3 0.0210(17) 0.0277(18) 0.034(2) 0.0168(16) 0.0151(15) 0.0112(15)
C4 0.035(2) 0.032(2) 0.032(2) 0.0165(17) 0.0196(17) 0.0151(17)
C5 0.035(2) 0.035(2) 0.042(2) 0.0224(18) 0.0267(19) 0.0157(17)
C6 0.036(2) 0.048(2) 0.039(2) 0.024(2) 0.021(2) 0.023(2)
C7 0.040(3) 0.050(3) 0.054(3) 0.028(2) 0.023(2) 0.009(2)
C8 0.046(3) 0.036(2) 0.045(2) 0.017(2) 0.028(2) 0.018(2)
C9 0.092(4) 0.047(3) 0.063(3) 0.034(3) 0.058(3) 0.031(3)
C10 0.058(3) 0.067(3) 0.055(3) 0.032(3) 0.022(3) 0.027(3)
N1 0.066(3) 0.082(3) 0.075(3) 0.040(3) 0.055(3) 0.039(3)
N2 0.074(3) 0.089(4) 0.056(3) 0.031(3) 0.023(3) 0.009(3)
N3 0.055(2) 0.0377(19) 0.0375(19) 0.0204(16) 0.0298(18) 0.0209(17)
O1 0.065(2) 0.063(2) 0.0525(19) 0.0390(17) 0.0360(17) 0.0258(17)
Se1 0.0368(2) 0.0427(3) 0.0452(3) 0.0308(2) 0.0253(2) 0.02245(19)
Se2 0.0406(3) 0.0391(3) 0.0493(3) 0.0295(2) 0.0202(2) 0.00935(19)

loop_
_atom_type_symbol
_atom_type_description
_atom_type_scat_dispersion_real
_atom_type_scat_dispersion_imag
_atom_type_scat_source
C C 0.0033 0.0016 'International Tables Vol C Tables 4.2.6.8 and 6.1.1.4'
H H 0 0 'International Tables Vol C Tables 4.2.6.8 and 6.1.1.4'
N N 0.0061 0.0033 'International Tables Vol C Tables 4.2.6.8 and 6.1.1.4'
O O 0.0106 0.006 'International Tables Vol C Tables 4.2.6.8 and 6.1.1.4'
Se Se -0.0929 2.2259 'International Tables Vol C Tables 4.2.6.8 and 6.1.1.4'

loop_
_geom_angle_atom_site_label_1
_geom_angle_atom_site_label_2
_geom_angle_atom_site_label_3
_geom_angle
_geom_angle_site_symmetry_1
C3 C1 C2 118.3(3) 2_657
C3 C1 C4 118.5(3) 2_657
C2 C1 C4 123.1(3) .
C3 C2 C1 118.1(3) .
C3 C2 C5 118.8(3) .
C1 C2 C5 123.1(3) .
C1 C3 C2 123.6(3) 2_657
C1 C3 H3 118.2 2_657
C2 C3 H3 118.2 .
C1 C4 Se1 114.5(3) .
C1 C4 H4A 108.6 .
Se1 C4 H4A 108.6 .
C1 C4 H4B 108.6 .
Se1 C4 H4B 108.6 .
H4A C4 H4B 107.6 .
C2 C5 Se2 114.3(3) .
C2 C5 H5A 108.7 .
Se2 C5 H5A 108.7 .
C2 C5 H5B 108.7 .
Se2 C5 H5B 108.7 .
H5A C5 H5B 107.6 .
N1 C6 Se1 178.2(4) .
N2 C7 Se2 176.6(5) .
O1 C8 N3 125.1(4) .
O1 C8 H8 117.4 .
N3 C8 H8 117.4 .
N3 C9 H9A 109.5 .
N3 C9 H9B 109.5 .
H9A C9 H9B 109.5 .
N3 C9 H9C 109.5 .
H9A C9 H9C 109.5 .
H9B C9 H9C 109.5 .
N3 C10 H10A 109.5 .
N3 C10 H10B 109.5 .
H10A C10 H10B 109.5 .
N3 C10 H10C 109.5 .
H10A C10 H10C 109.5 .
H10B C10 H10C 109.5 .
C8 N3 C10 120.4(4) .
C8 N3 C9 120.9(4) .
C10 N3 C9 118.7(4) .
C6 Se1 C4 95.76(17) .
C7 Se2 C5 96.39(19) .

loop_
_geom_bond_atom_site_label_1
_geom_bond_atom_site_label_2
_geom_bond_distance
_geom_bond_site_symmetry_2
C1 C3 1.388(5) 2_657
C1 C2 1.399(5) .
C1 C4 1.491(5) .
C2 C3 1.389(5) .
C2 C5 1.497(5) .
C3 C1 1.388(5) 2_657
C3 H3 0.93 .
C4 Se1 1.982(4) .
C4 H4A 0.97 .
C4 H4B 0.97 .
C5 Se2 1.976(4) .
C5 H5A 0.97 .
C5 H5B 0.97 .
C6 N1 1.123(5) .
C6 Se1 1.847(4) .
C7 N2 1.135(6) .
C7 Se2 1.835(5) .
C8 O1 1.223(5) .
C8 N3 1.320(5) .
C8 H8 0.93 .
C9 N3 1.451(5) .
C9 H9A 0.96 .
C9 H9B 0.96 .
C9 H9C 0.96 .
C10 N3 1.439(6) .
C10 H10A 0.96 .
C10 H10B 0.96 .
C10 H10C 0.96 .

loop_
_geom_torsion_atom_site_label_1
_geom_torsion_atom_site_label_2
_geom_torsion_atom_site_label_3
_geom_torsion_atom_site_label_4
_geom_torsion
_geom_torsion_site_symmetry_1
_geom_torsion_site_symmetry_4
C3 C1 C2 C3 -0.1(6) 2_657 .
C4 C1 C2 C3 -179.7(3) . .
C3 C1 C2 C5 178.0(3) 2_657 .
C4 C1 C2 C5 -1.5(5) . .
C1 C2 C3 C1 0.1(6) . 2_657
C5 C2 C3 C1 -178.1(3) . 2_657
C3 C1 C4 Se1 93.8(4) 2_657 .
C2 C1 C4 Se1 -86.7(4) . .
C3 C2 C5 Se2 -95.3(4) . .
C1 C2 C5 Se2 86.6(4) . .
O1 C8 N3 C10 -0.2(7) . .
O1 C8 N3 C9 179.1(4) . .
